data_7709116
loop_
_publ_author_name
'H\"uttenschmidt, Mareike'
'Lange, Helge'
'Cordero, Miguel A. Arg\"uello'
'Villinger, Alexander'
'Lochbrunner, Stefan'
'Seidel, Wolfram Willy'

_publ_section_title
;
 Development and application of redox-active cyclometallating ligands
 based on W(II) alkyne complexes
;
_journal_name_full 'Dalton Transactions'
_journal_paper_doi 10.1039/D1DT02393D
_journal_year 2022
_chemical_formula_moiety 'C34 H41 B I N6 O P W, 0.3(C H2 Cl2), 0.5(C5 H12)'
_chemical_formula_sum 'C36.8 H47.61 B Cl0.61 I N6 O P W'
_chemical_formula_weight 964.06
_chemical_name_systematic
Carbonyl-iodido-tris{hydrido(3,4,5-trimethylpyrazolyl)borato}-(\h2-C,C?-2-propinyldiphenylphosphine)-tungsten(II)
_space_group_crystal_system monoclinic
_space_group_IT_number 15
_space_group_name_Hall '-C 2yc'
_space_group_name_H-M_alt 'C 1 2/c 1'
_atom_sites_solution_hydrogens geom
_audit_creation_method SHELXL-2014/7
_audit_update_record
;
2021-06-30 deposited with the CCDC.	2021-12-17 downloaded from the CCDC.
;
_cell_angle_alpha 90
_cell_angle_beta 102.482(12)
_cell_angle_gamma 90
_cell_formula_units_Z 8
_cell_length_a 44.299(16)
_cell_length_b 10.596(4)
_cell_length_c 16.986(6)
_cell_measurement_reflns_used 9881
_cell_measurement_temperature 123(2)
_cell_measurement_theta_max 31.31
_cell_measurement_theta_min 2.28
_cell_volume 7785(5)
_computing_cell_refinement 'Bruker Apex V7.51A'
_computing_data_collection 'Bruker Apex V7.51A'
_computing_data_reduction 'Bruker SAINT'
_computing_molecular_graphics 'ORTEP-3v2.01 (Farrugia, 1997)'
_computing_publication_material 'SHELXL-2014/7 (Sheldrick, 2014)'
_computing_structure_refinement 'SHELXL-2014/7 (Sheldrick, 2014)'
_computing_structure_solution 'Bruker SHELXTL'
_diffrn_ambient_temperature 123(2)
_diffrn_measured_fraction_theta_full 0.999
_diffrn_measured_fraction_theta_max 0.938
_diffrn_measurement_device_type 'Bruker D8 QUEST diffractometer'
_diffrn_measurement_method 'phi and omega scans'
_diffrn_radiation_type MoK\a
_diffrn_radiation_wavelength 0.71073
_diffrn_reflns_av_R_equivalents 0.0709
_diffrn_reflns_av_unetI/netI 0.0542
_diffrn_reflns_Laue_measured_fraction_full 0.999
_diffrn_reflns_Laue_measured_fraction_max 0.938
_diffrn_reflns_limit_h_max 66
_diffrn_reflns_limit_h_min -65
_diffrn_reflns_limit_k_max 16
_diffrn_reflns_limit_k_min -16
_diffrn_reflns_limit_l_max 20
_diffrn_reflns_limit_l_min -25
_diffrn_reflns_number 83830
_diffrn_reflns_point_group_measured_fraction_full 0.999
_diffrn_reflns_point_group_measured_fraction_max 0.938
_diffrn_reflns_theta_full 25.242
_diffrn_reflns_theta_max 32.499
_diffrn_reflns_theta_min 2.275
_diffrn_source 'microfocus sealed tube'
_exptl_absorpt_coefficient_mu 3.881
_exptl_absorpt_correction_T_max 0.7469
_exptl_absorpt_correction_T_min 0.6039
_exptl_absorpt_correction_type multi-scan
_exptl_absorpt_process_details '(SADABS; Sheldrick, 2014)'
_exptl_crystal_colour green
_exptl_crystal_density_diffrn 1.645
_exptl_crystal_description block
_exptl_crystal_F_000 3806
_exptl_crystal_recrystallization_method 'Re-crystallisation from solvent: dichloromethane/n-pentane'
_exptl_crystal_size_max 0.330
_exptl_crystal_size_mid 0.140
_exptl_crystal_size_min 0.100
_refine_diff_density_max 3.691
_refine_diff_density_min -2.094
_refine_diff_density_rms 0.209
_refine_ls_extinction_coef 0.00029(3)
_refine_ls_extinction_expression Fc^*^=kFc[1+0.001xFc^2^\l^3^/sin(2\q)]^-1/4^
_refine_ls_extinction_method 'SHELXL-2014/7 (Sheldrick 2014'
_refine_ls_goodness_of_fit_ref 1.101
_refine_ls_hydrogen_treatment constr
_refine_ls_matrix_type full
_refine_ls_number_parameters 466
_refine_ls_number_reflns 14069
_refine_ls_number_restraints 24
_refine_ls_restrained_S_all 1.101
_refine_ls_R_factor_all 0.0783
_refine_ls_R_factor_gt 0.0527
_refine_ls_shift/su_max 0.001
_refine_ls_shift/su_mean 0.000
_refine_ls_structure_factor_coef Fsqd
_refine_ls_weighting_details 'w=1/[\s^2^(Fo^2^)+(0.0369P)^2^+173.9951P] where P=(Fo^2^+2Fc^2^)/3'
_refine_ls_weighting_scheme calc
_refine_ls_wR_factor_gt 0.1288
_refine_ls_wR_factor_ref 0.1465
_reflns_Friedel_coverage 0.000
_reflns_number_gt 10616
_reflns_number_total 14069
_reflns_threshold_expression 'I > 2\s(I)'
_cod_data_source_file d1dt02393d2.cif
_cod_data_source_block is_hl255b
_cod_original_sg_symbol_H-M 'C 2/c'
_cod_original_formula_sum 'C36.80 H47.61 B Cl0.61 I N6 O P W'
_cod_database_code 7709116
_shelx_shelxl_version_number 2014/7
_shelx_space_group_comment
;
The symmetry employed for this shelxl refinement is uniquely defined
by the following loop, which should always be used as a source of
symmetry information in preference to the above space-group names.
They are only intended as comments.
;
_shelx_estimated_absorpt_t_min 0.361
_shelx_estimated_absorpt_t_max 0.698

loop_
_space_group_symop_operation_xyz
'x, y, z'
'-x, y, -z+1/2'
'x+1/2, y+1/2, z'
'-x+1/2, y+1/2, -z+1/2'
'-x, -y, -z'
'x, -y, z-1/2'
'-x+1/2, -y+1/2, -z'
'x+1/2, -y+1/2, z-1/2'

loop_
_atom_site_label
_atom_site_type_symbol
_atom_site_fract_x
_atom_site_fract_y
_atom_site_fract_z
_atom_site_U_iso_or_equiv
_atom_site_adp_type
_atom_site_occupancy
_atom_site_site_symmetry_order
_atom_site_calc_flag
_atom_site_refinement_flags_posn
_atom_site_refinement_flags_adp
_atom_site_refinement_flags_occupancy
_atom_site_disorder_assembly
_atom_site_disorder_group
C35 C 0.2649(7) 0.928(3) -0.054(2) 0.107(9) Uiso 0.5 1 d D U P A -1
H35A H 0.2850 0.9707 -0.0444 0.160 Uiso 0.5 1 calc R U P A -1
H35B H 0.2586 0.9044 -0.1107 0.160 Uiso 0.5 1 calc R U P A -1
H35C H 0.2495 0.9851 -0.0396 0.160 Uiso 0.5 1 calc R U P A -1
C36 C 0.2675(5) 0.807(2) -0.0005(16) 0.064(5) Uiso 0.5 1 d D U P A -1
H36A H 0.2841 0.7547 -0.0145 0.077 Uiso 0.5 1 calc R U P A -1
H36B H 0.2750 0.8348 0.0561 0.077 Uiso 0.5 1 calc R U P A -1
C37 C 0.2401(5) 0.722(2) -0.0019(16) 0.061(4) Uiso 0.5 1 d D U P A -1
H37A H 0.2347 0.6848 -0.0567 0.073 Uiso 0.5 1 calc R U P A -1
H37B H 0.2226 0.7774 0.0031 0.073 Uiso 0.5 1 calc R U P A -1
C38 C 0.2400(4) 0.614(2) 0.0563(13) 0.061(5) Uiso 0.5 1 d D U P A -1
H38A H 0.2428 0.6511 0.1108 0.073 Uiso 0.5 1 calc R U P A -1
H38B H 0.2586 0.5623 0.0559 0.073 Uiso 0.5 1 calc R U P A -1
C39 C 0.2121(5) 0.521(2) 0.0463(15) 0.069(6) Uiso 0.5 1 d D U P A -1
H39A H 0.2163 0.4576 0.0895 0.104 Uiso 0.5 1 calc R U P A -1
H39B H 0.1933 0.5677 0.0492 0.104 Uiso 0.5 1 calc R U P A -1
H39C H 0.2092 0.4783 -0.0061 0.104 Uiso 0.5 1 calc R U P A -1
C40 C 0.5016(9) 0.889(2) 0.7729(18) 0.051(4) Uani 0.303(6) 1 d . U P B -1
H40A H 0.4841 0.8355 0.7796 0.062 Uiso 0.303(6) 1 calc R U P B -1
H40B H 0.5176 0.8331 0.7598 0.062 Uiso 0.303(6) 1 calc R U P B -1
Cl1 Cl 0.51645(19) 0.9597(7) 0.8630(7) 0.053(2) Uani 0.303(6) 1 d . U P B -1
Cl2 Cl 0.4887(2) 0.9882(10) 0.6906(7) 0.069(3) Uani 0.303(6) 1 d . U P B -1
W1 W 0.38771(2) 0.42738(2) 0.38198(2) 0.02061(7) Uani 1 1 d . . . . .
I1 I 0.41792(2) 0.28597(4) 0.28255(3) 0.03002(11) Uani 1 1 d . . . . .
P1 P 0.32087(4) 0.56822(15) 0.23553(9) 0.0224(3) Uani 1 1 d . . . . .
O1 O 0.37555(13) 0.1804(5) 0.4705(3) 0.0393(12) Uani 1 1 d . . . . .
N1 N 0.40670(12) 0.5987(5) 0.3305(3) 0.0225(10) Uani 1 1 d . . . . .
N2 N 0.42015(12) 0.6923(5) 0.3812(3) 0.0235(10) Uani 1 1 d . . . . .
N3 N 0.43296(13) 0.4386(5) 0.4701(3) 0.0276(11) Uani 1 1 d . . . . .
N4 N 0.44311(13) 0.5557(5) 0.5009(3) 0.0273(11) Uani 1 1 d . . . . .
N5 N 0.37605(12) 0.5545(4) 0.4721(3) 0.0217(9) Uani 1 1 d . . . . .
N6 N 0.39262(12) 0.6629(5) 0.4938(3) 0.0231(10) Uani 1 1 d . . . . .
B1 B 0.42465(17) 0.6772(7) 0.4726(4) 0.0258(13) Uani 1 1 d . . . . .
H1 H 0.4357 0.7524 0.5007 0.031 Uiso 1 1 calc R U . . .
C1 C 0.34663(14) 0.4731(6) 0.3068(4) 0.0241(11) Uani 1 1 d . . . . .
C2 C 0.34403(15) 0.3591(6) 0.3386(4) 0.0248(11) Uani 1 1 d . . . . .
C3 C 0.38094(16) 0.2742(6) 0.4387(4) 0.0283(13) Uani 1 1 d . . . . .
C4 C 0.32094(18) 0.2561(7) 0.3316(5) 0.0361(15) Uani 1 1 d . . . . .
H4A H 0.3038 0.2833 0.3557 0.054 Uiso 1 1 calc R U . . .
H4B H 0.3307 0.1811 0.3600 0.054 Uiso 1 1 calc R U . . .
H4C H 0.3130 0.2358 0.2746 0.054 Uiso 1 1 calc R U . . .
C5 C 0.28625(15) 0.5723(6) 0.2796(4) 0.0258(11) Uani 1 1 d . . . . .
C6 C 0.28038(16) 0.6629(7) 0.3331(4) 0.0315(14) Uani 1 1 d . . . . .
H6 H 0.2951 0.7280 0.3502 0.038 Uiso 1 1 calc R U . . .
C7 C 0.25322(18) 0.6604(8) 0.3626(5) 0.0377(16) Uani 1 1 d . . . . .
H7 H 0.2495 0.7234 0.3992 0.045 Uiso 1 1 calc R U . . .
C8 C 0.23170(18) 0.5645(8) 0.3377(6) 0.0410(17) Uani 1 1 d . . . . .
H8 H 0.2133 0.5617 0.3577 0.049 Uiso 1 1 calc R U . . .
C9 C 0.23710(19) 0.4747(9) 0.2847(6) 0.048(2) Uani 1 1 d . . . . .
H9 H 0.2224 0.4093 0.2682 0.058 Uiso 1 1 calc R U . . .
C10 C 0.26396(17) 0.4780(7) 0.2544(5) 0.0363(15) Uani 1 1 d . . . . .
H10 H 0.2672 0.4162 0.2166 0.044 Uiso 1 1 calc R U . . .
C11 C 0.33570(15) 0.7286(6) 0.2498(4) 0.0250(12) Uani 1 1 d . . . . .
C12 C 0.34782(15) 0.7852(6) 0.3230(4) 0.0260(12) Uani 1 1 d . . . . .
H12 H 0.3493 0.7380 0.3712 0.031 Uiso 1 1 calc R U . . .
C13 C 0.35793(16) 0.9096(6) 0.3278(5) 0.0336(14) Uani 1 1 d . . . . .
H13 H 0.3657 0.9479 0.3786 0.040 Uiso 1 1 calc R U . . .
C14 C 0.35647(17) 0.9770(7) 0.2569(5) 0.0371(16) Uani 1 1 d . . . . .
H14 H 0.3640 1.0613 0.2594 0.045 Uiso 1 1 calc R U . . .
C15 C 0.34434(17) 0.9235(7) 0.1832(5) 0.0358(15) Uani 1 1 d . . . . .
H15 H 0.3429 0.9714 0.1353 0.043 Uiso 1 1 calc R U . . .
C16 C 0.33418(16) 0.7999(7) 0.1790(4) 0.0298(13) Uani 1 1 d . . . . .
H16 H 0.3261 0.7627 0.1279 0.036 Uiso 1 1 calc R U . . .
C17 C 0.40681(14) 0.6390(6) 0.2552(4) 0.0238(11) Uani 1 1 d . . . . .
C18 C 0.41986(15) 0.7602(7) 0.2567(5) 0.0315(14) Uani 1 1 d . . . . .
C19 C 0.42798(15) 0.7914(6) 0.3400(4) 0.0286(13) Uani 1 1 d . . . . .
C20 C 0.39400(16) 0.5690(7) 0.1792(4) 0.0300(13) Uani 1 1 d . . . . .
H20A H 0.3813 0.6262 0.1403 0.045 Uiso 1 1 calc R U . . .
H20B H 0.3813 0.4986 0.1907 0.045 Uiso 1 1 calc R U . . .
H20C H 0.4110 0.5364 0.1567 0.045 Uiso 1 1 calc R U . . .
C21 C 0.4241(2) 0.8377(8) 0.1886(5) 0.0428(18) Uani 1 1 d . . . . .
H21A H 0.4065 0.8252 0.1430 0.064 Uiso 1 1 calc R U . . .
H21B H 0.4432 0.8131 0.1727 0.064 Uiso 1 1 calc R U . . .
H21C H 0.4253 0.9269 0.2043 0.064 Uiso 1 1 calc R U . . .
C22 C 0.44156(19) 0.9109(7) 0.3776(5) 0.0381(16) Uani 1 1 d . . . . .
H22A H 0.4422 0.9733 0.3353 0.057 Uiso 1 1 calc R U . . .
H22B H 0.4626 0.8951 0.4084 0.057 Uiso 1 1 calc R U . . .
H22C H 0.4289 0.9433 0.4137 0.057 Uiso 1 1 calc R U . . .
C23 C 0.45303(16) 0.3527(7) 0.5125(4) 0.0304(13) Uani 1 1 d . . . . .
C24 C 0.47539(15) 0.4153(8) 0.5694(4) 0.0347(16) Uani 1 1 d . . . . .
C25 C 0.46839(16) 0.5420(8) 0.5614(4) 0.0327(15) Uani 1 1 d . . . . .
C26 C 0.45143(19) 0.2131(7) 0.4960(5) 0.0391(17) Uani 1 1 d . . . . .
H26A H 0.4724 0.1777 0.5077 0.059 Uiso 1 1 calc R U . . .
H26B H 0.4418 0.1984 0.4391 0.059 Uiso 1 1 calc R U . . .
H26C H 0.4391 0.1722 0.5302 0.059 Uiso 1 1 calc R U . . .
C27 C 0.50186(19) 0.3547(10) 0.6277(5) 0.051(2) Uani 1 1 d . . . . .
H27A H 0.5194 0.4133 0.6394 0.076 Uiso 1 1 calc R U . . .
H27B H 0.5081 0.2773 0.6038 0.076 Uiso 1 1 calc R U . . .
H27C H 0.4954 0.3340 0.6778 0.076 Uiso 1 1 calc R U . . .
C28 C 0.48444(18) 0.6508(10) 0.6083(5) 0.047(2) Uani 1 1 d . . . . .
H28A H 0.5048 0.6238 0.6387 0.070 Uiso 1 1 calc R U . . .
H28B H 0.4721 0.6812 0.6459 0.070 Uiso 1 1 calc R U . . .
H28C H 0.4869 0.7189 0.5713 0.070 Uiso 1 1 calc R U . . .
C29 C 0.35071(15) 0.5628(6) 0.5053(3) 0.0227(11) Uani 1 1 d . . . . .
C30 C 0.35101(15) 0.6764(6) 0.5465(4) 0.0259(12) Uani 1 1 d . . . . .
C31 C 0.37835(15) 0.7364(6) 0.5390(4) 0.0262(12) Uani 1 1 d . . . . .
C32 C 0.32643(16) 0.4630(6) 0.4969(4) 0.0286(13) Uani 1 1 d . . . . .
H32A H 0.3170 0.4649 0.5440 0.043 Uiso 1 1 calc R U . . .
H32B H 0.3358 0.3801 0.4932 0.043 Uiso 1 1 calc R U . . .
H32C H 0.3105 0.4785 0.4480 0.043 Uiso 1 1 calc R U . . .
C33 C 0.32760(19) 0.7242(7) 0.5913(5) 0.0389(17) Uani 1 1 d . . . . .
H33A H 0.3375 0.7355 0.6483 0.058 Uiso 1 1 calc R U . . .
H33B H 0.3107 0.6630 0.5864 0.058 Uiso 1 1 calc R U . . .
H33C H 0.3194 0.8052 0.5684 0.058 Uiso 1 1 calc R U . . .
C34 C 0.39076(18) 0.8619(6) 0.5722(4) 0.0331(14) Uani 1 1 d . . . . .
H34A H 0.3850 0.8768 0.6239 0.050 Uiso 1 1 calc R U . . .
H34B H 0.3821 0.9288 0.5341 0.050 Uiso 1 1 calc R U . . .
H34C H 0.4133 0.8621 0.5801 0.050 Uiso 1 1 calc R U . . .

loop_
_atom_site_aniso_label
_atom_site_aniso_U_11
_atom_site_aniso_U_22
_atom_site_aniso_U_33
_atom_site_aniso_U_23
_atom_site_aniso_U_13
_atom_site_aniso_U_12
C40 0.049(9) 0.036(8) 0.070(8) 0.018(5) 0.014(9) 0.001(8)
Cl1 0.047(4) 0.026(3) 0.086(6) -0.011(3) 0.017(4) -0.007(2)
Cl2 0.062(5) 0.062(5) 0.085(6) 0.033(5) 0.022(5) 0.020(4)
W1 0.02747(12) 0.01656(10) 0.01821(11) 0.00036(8) 0.00586(8) 0.00303(8)
I1 0.0373(2) 0.02576(19) 0.0286(2) -0.00456(15) 0.01042(17) 0.00615(16)
P1 0.0259(7) 0.0230(7) 0.0182(7) 0.0010(5) 0.0045(5) 0.0000(6)
O1 0.052(3) 0.025(2) 0.041(3) 0.009(2) 0.009(2) 0.002(2)
N1 0.029(3) 0.023(2) 0.017(2) -0.0030(17) 0.0070(18) 0.0025(18)
N2 0.027(2) 0.021(2) 0.023(2) 0.0003(18) 0.0063(19) 0.0022(18)
N3 0.032(3) 0.027(3) 0.024(3) 0.000(2) 0.007(2) 0.005(2)
N4 0.028(3) 0.031(3) 0.022(2) 0.000(2) 0.002(2) 0.001(2)
N5 0.029(2) 0.017(2) 0.018(2) 0.0013(16) 0.0018(18) 0.0007(17)
N6 0.025(2) 0.021(2) 0.023(2) -0.0006(18) 0.0048(19) 0.0010(18)
B1 0.028(3) 0.024(3) 0.024(3) -0.005(2) 0.003(3) -0.001(2)
C1 0.027(3) 0.025(3) 0.022(3) 0.001(2) 0.007(2) 0.000(2)
C2 0.029(3) 0.017(2) 0.029(3) -0.005(2) 0.010(2) 0.000(2)
C3 0.038(3) 0.022(3) 0.026(3) 0.002(2) 0.008(3) 0.004(2)
C4 0.043(4) 0.022(3) 0.042(4) 0.002(3) 0.009(3) -0.004(3)
C5 0.028(3) 0.027(3) 0.022(3) 0.005(2) 0.004(2) 0.001(2)
C6 0.029(3) 0.030(3) 0.036(4) 0.000(3) 0.008(3) -0.001(2)
C7 0.037(4) 0.039(4) 0.040(4) 0.002(3) 0.015(3) 0.005(3)
C8 0.030(3) 0.039(4) 0.059(5) 0.005(4) 0.022(3) 0.000(3)
C9 0.034(4) 0.049(5) 0.064(6) -0.007(4) 0.015(4) -0.015(3)
C10 0.037(4) 0.038(4) 0.035(4) -0.010(3) 0.012(3) -0.009(3)
C11 0.028(3) 0.023(3) 0.025(3) 0.004(2) 0.008(2) 0.005(2)
C12 0.028(3) 0.024(3) 0.026(3) 0.002(2) 0.006(2) 0.001(2)
C13 0.030(3) 0.027(3) 0.044(4) -0.004(3) 0.007(3) 0.000(2)
C14 0.034(4) 0.025(3) 0.055(5) 0.012(3) 0.014(3) 0.000(3)
C15 0.035(3) 0.029(3) 0.047(4) 0.016(3) 0.015(3) 0.004(3)
C16 0.030(3) 0.032(3) 0.029(3) 0.009(3) 0.010(3) 0.005(3)
C17 0.028(3) 0.022(3) 0.023(3) 0.005(2) 0.009(2) 0.007(2)
C18 0.027(3) 0.030(3) 0.040(4) 0.017(3) 0.013(3) 0.009(2)
C19 0.027(3) 0.023(3) 0.038(4) 0.002(2) 0.011(3) 0.004(2)
C20 0.037(3) 0.036(3) 0.018(3) 0.002(2) 0.008(2) 0.005(3)
C21 0.049(5) 0.041(4) 0.042(4) 0.018(3) 0.017(4) 0.008(3)
C22 0.045(4) 0.026(3) 0.047(4) 0.003(3) 0.017(3) -0.001(3)
C23 0.030(3) 0.035(3) 0.028(3) 0.010(3) 0.011(3) 0.010(3)
C24 0.022(3) 0.054(5) 0.029(3) 0.012(3) 0.006(2) 0.008(3)
C25 0.026(3) 0.054(4) 0.017(3) 0.010(3) 0.004(2) 0.005(3)
C26 0.044(4) 0.035(4) 0.039(4) 0.012(3) 0.013(3) 0.018(3)
C27 0.036(4) 0.071(6) 0.042(5) 0.023(4) 0.001(3) 0.018(4)
C28 0.033(4) 0.071(6) 0.034(4) -0.011(4) 0.000(3) -0.002(4)
C29 0.033(3) 0.021(3) 0.015(2) 0.0014(19) 0.008(2) 0.003(2)
C30 0.034(3) 0.023(3) 0.024(3) 0.004(2) 0.013(2) 0.002(2)
C31 0.031(3) 0.024(3) 0.025(3) -0.001(2) 0.009(2) 0.001(2)
C32 0.040(4) 0.024(3) 0.024(3) 0.001(2) 0.013(3) -0.004(2)
C33 0.050(4) 0.033(4) 0.041(4) -0.005(3) 0.026(3) 0.000(3)
C34 0.052(4) 0.023(3) 0.027(3) -0.005(2) 0.015(3) -0.005(3)

loop_
_atom_type_symbol
_atom_type_description
_atom_type_scat_dispersion_real
_atom_type_scat_dispersion_imag
_atom_type_scat_source
C C 0.0033 0.0016 'International Tables Vol C Tables 4.2.6.8 and 6.1.1.4'
H H 0.0000 0.0000 'International Tables Vol C Tables 4.2.6.8 and 6.1.1.4'
B B 0.0013 0.0007 'International Tables Vol C Tables 4.2.6.8 and 6.1.1.4'
I I -0.4742 1.8119 'International Tables Vol C Tables 4.2.6.8 and 6.1.1.4'
N N 0.0061 0.0033 'International Tables Vol C Tables 4.2.6.8 and 6.1.1.4'
O O 0.0106 0.0060 'International Tables Vol C Tables 4.2.6.8 and 6.1.1.4'
P P 0.1023 0.0942 'International Tables Vol C Tables 4.2.6.8 and 6.1.1.4'
W W -0.8490 6.8722 'International Tables Vol C Tables 4.2.6.8 and 6.1.1.4'
Cl Cl 0.1484 0.1585 'International Tables Vol C Tables 4.2.6.8 and 6.1.1.4'

loop_
_geom_angle_atom_site_label_1
_geom_angle_atom_site_label_2
_geom_angle_atom_site_label_3
_geom_angle
_geom_angle_site_symmetry_1
_geom_angle_site_symmetry_3
_geom_angle_publ_flag
C36 C35 H35A 109.5 . . ?
C36 C35 H35B 109.5 . . ?
H35A C35 H35B 109.5 . . ?
C36 C35 H35C 109.5 . . ?
H35A C35 H35C 109.5 . . ?
H35B C35 H35C 109.5 . . ?
C37 C36 C35 121.6(14) . . ?
C37 C36 H36A 106.9 . . ?
C35 C36 H36A 106.9 . . ?
C37 C36 H36B 106.9 . . ?
C35 C36 H36B 106.9 . . ?
H36A C36 H36B 106.7 . . ?
C36 C37 C38 124.0(16) . . ?
C36 C37 H37A 106.3 . . ?
C38 C37 H37A 106.3 . . ?
C36 C37 H37B 106.3 . . ?
C38 C37 H37B 106.3 . . ?
H37A C37 H37B 106.4 . . ?
C37 C38 C39 121.4(14) . . ?
C37 C38 H38A 107.0 . . ?
C39 C38 H38A 107.0 . . ?
C37 C38 H38B 107.0 . . ?
C39 C38 H38B 107.0 . . ?
H38A C38 H38B 106.7 . . ?
C38 C39 H39A 109.5 . . ?
C38 C39 H39B 109.5 . . ?
H39A C39 H39B 109.5 . . ?
C38 C39 H39C 109.5 . . ?
H39A C39 H39C 109.5 . . ?
H39B C39 H39C 109.5 . . ?
Cl1 C40 Cl2 117.1(16) . . ?
Cl1 C40 H40A 108.0 . . ?
Cl2 C40 H40A 108.0 . . ?
Cl1 C40 H40B 108.0 . . ?
Cl2 C40 H40B 108.0 . . ?
H40A C40 H40B 107.3 . . ?
C3 W1 C1 107.2(3) . . ?
C3 W1 C2 69.4(3) . . ?
C1 W1 C2 38.2(2) . . ?
C3 W1 N5 94.7(2) . . ?
C1 W1 N5 88.8(2) . . ?
C2 W1 N5 97.0(2) . . ?
C3 W1 N3 85.6(3) . . ?
C1 W1 N3 163.1(2) . . ?
C2 W1 N3 154.5(2) . . ?
N5 W1 N3 79.10(19) . . ?
C3 W1 N1 167.1(2) . . ?
C1 W1 N1 85.6(2) . . ?
C2 W1 N1 123.2(2) . . ?
N5 W1 N1 86.56(18) . . ?
N3 W1 N1 82.0(2) . . ?
C3 W1 I1 89.86(19) . . ?
C1 W1 I1 103.10(17) . . ?
C2 W1 I1 97.55(17) . . ?
N5 W1 I1 165.44(14) . . ?
N3 W1 I1 87.49(14) . . ?
N1 W1 I1 85.97(13) . . ?
C1 P1 C11 106.1(3) . . ?
C1 P1 C5 101.8(3) . . ?
C11 P1 C5 103.4(3) . . ?
C17 N1 N2 106.1(5) . . ?
C17 N1 W1 134.5(4) . . ?
N2 N1 W1 119.3(4) . . ?
C19 N2 N1 111.5(5) . . ?
C19 N2 B1 128.0(6) . . ?
N1 N2 B1 120.5(5) . . ?
C23 N3 N4 106.1(5) . . ?
C23 N3 W1 135.0(5) . . ?
N4 N3 W1 118.2(4) . . ?
C25 N4 N3 109.8(6) . . ?
C25 N4 B1 128.4(6) . . ?
N3 N4 B1 121.5(5) . . ?
C29 N5 N6 106.0(5) . . ?
C29 N5 W1 132.1(4) . . ?
N6 N5 W1 120.8(4) . . ?
C31 N6 N5 110.4(5) . . ?
C31 N6 B1 130.2(5) . . ?
N5 N6 B1 119.0(5) . . ?
N2 B1 N6 108.8(5) . . ?
N2 B1 N4 110.3(5) . . ?
N6 B1 N4 107.3(5) . . ?
N2 B1 H1 110.1 . . ?
N6 B1 H1 110.1 . . ?
N4 B1 H1 110.1 . . ?
C2 C1 P1 133.3(5) . . ?
C2 C1 W1 71.1(4) . . ?
P1 C1 W1 155.6(4) . . ?
C1 C2 C4 138.6(6) . . ?
C1 C2 W1 70.7(4) . . ?
C4 C2 W1 150.5(5) . . ?
O1 C3 W1 176.8(7) . . ?
C2 C4 H4A 109.5 . . ?
C2 C4 H4B 109.5 . . ?
H4A C4 H4B 109.5 . . ?
C2 C4 H4C 109.5 . . ?
H4A C4 H4C 109.5 . . ?
H4B C4 H4C 109.5 . . ?
C6 C5 C10 118.3(6) . . ?
C6 C5 P1 124.9(5) . . ?
C10 C5 P1 116.8(5) . . ?
C5 C6 C7 121.3(7) . . ?
C5 C6 H6 119.3 . . ?
C7 C6 H6 119.3 . . ?
C8 C7 C6 119.3(7) . . ?
C8 C7 H7 120.4 . . ?
C6 C7 H7 120.4 . . ?
C9 C8 C7 120.1(7) . . ?
C9 C8 H8 119.9 . . ?
C7 C8 H8 119.9 . . ?
C8 C9 C10 120.7(7) . . ?
C8 C9 H9 119.7 . . ?
C10 C9 H9 119.7 . . ?
C9 C10 C5 120.4(7) . . ?
C9 C10 H10 119.8 . . ?
C5 C10 H10 119.8 . . ?
C12 C11 C16 118.3(6) . . ?
C12 C11 P1 125.8(5) . . ?
C16 C11 P1 116.0(5) . . ?
C11 C12 C13 121.5(6) . . ?
C11 C12 H12 119.3 . . ?
C13 C12 H12 119.3 . . ?
C12 C13 C14 118.9(7) . . ?
C12 C13 H13 120.5 . . ?
C14 C13 H13 120.5 . . ?
C15 C14 C13 120.9(7) . . ?
C15 C14 H14 119.6 . . ?
C13 C14 H14 119.6 . . ?
C14 C15 C16 119.8(7) . . ?
C14 C15 H15 120.1 . . ?
C16 C15 H15 120.1 . . ?
C15 C16 C11 120.6(7) . . ?
C15 C16 H16 119.7 . . ?
C11 C16 H16 119.7 . . ?
N1 C17 C18 111.0(6) . . ?
N1 C17 C20 125.8(6) . . ?
C18 C17 C20 123.2(6) . . ?
C17 C18 C19 104.2(6) . . ?
C17 C18 C21 128.4(7) . . ?
C19 C18 C21 127.5(7) . . ?
N2 C19 C18 107.2(6) . . ?
N2 C19 C22 124.6(7) . . ?
C18 C19 C22 128.1(6) . . ?
C17 C20 H20A 109.5 . . ?
C17 C20 H20B 109.5 . . ?
H20A C20 H20B 109.5 . . ?
C17 C20 H20C 109.5 . . ?
H20A C20 H20C 109.5 . . ?
H20B C20 H20C 109.5 . . ?
C18 C21 H21A 109.5 . . ?
C18 C21 H21B 109.5 . . ?
H21A C21 H21B 109.5 . . ?
C18 C21 H21C 109.5 . . ?
H21A C21 H21C 109.5 . . ?
H21B C21 H21C 109.5 . . ?
C19 C22 H22A 109.5 . . ?
C19 C22 H22B 109.5 . . ?
H22A C22 H22B 109.5 . . ?
C19 C22 H22C 109.5 . . ?
H22A C22 H22C 109.5 . . ?
H22B C22 H22C 109.5 . . ?
N3 C23 C24 109.5(6) . . ?
N3 C23 C26 123.9(7) . . ?
C24 C23 C26 126.5(6) . . ?
C25 C24 C23 106.5(6) . . ?
C25 C24 C27 127.4(8) . . ?
C23 C24 C27 126.1(8) . . ?
N4 C25 C24 108.1(7) . . ?
N4 C25 C28 122.9(7) . . ?
C24 C25 C28 129.0(7) . . ?
C23 C26 H26A 109.5 . . ?
C23 C26 H26B 109.5 . . ?
H26A C26 H26B 109.5 . . ?
C23 C26 H26C 109.5 . . ?
H26A C26 H26C 109.5 . . ?
H26B C26 H26C 109.5 . . ?
C24 C27 H27A 109.5 . . ?
C24 C27 H27B 109.5 . . ?
H27A C27 H27B 109.5 . . ?
C24 C27 H27C 109.5 . . ?
H27A C27 H27C 109.5 . . ?
H27B C27 H27C 109.5 . . ?
C25 C28 H28A 109.5 . . ?
C25 C28 H28B 109.5 . . ?
H28A C28 H28B 109.5 . . ?
C25 C28 H28C 109.5 . . ?
H28A C28 H28C 109.5 . . ?
H28B C28 H28C 109.5 . . ?
N5 C29 C30 110.2(5) . . ?
N5 C29 C32 123.7(5) . . ?
C30 C29 C32 126.1(6) . . ?
C29 C30 C31 105.2(5) . . ?
C29 C30 C33 127.9(6) . . ?
C31 C30 C33 126.9(6) . . ?
N6 C31 C30 108.2(6) . . ?
N6 C31 C34 123.3(6) . . ?
C30 C31 C34 128.5(6) . . ?
C29 C32 H32A 109.5 . . ?
C29 C32 H32B 109.5 . . ?
H32A C32 H32B 109.5 . . ?
C29 C32 H32C 109.5 . . ?
H32A C32 H32C 109.5 . . ?
H32B C32 H32C 109.5 . . ?
C30 C33 H33A 109.5 . . ?
C30 C33 H33B 109.5 . . ?
H33A C33 H33B 109.5 . . ?
C30 C33 H33C 109.5 . . ?
H33A C33 H33C 109.5 . . ?
H33B C33 H33C 109.5 . . ?
C31 C34 H34A 109.5 . . ?
C31 C34 H34B 109.5 . . ?
H34A C34 H34B 109.5 . . ?
C31 C34 H34C 109.5 . . ?
H34A C34 H34C 109.5 . . ?
H34B C34 H34C 109.5 . . ?

loop_
_geom_bond_atom_site_label_1
_geom_bond_atom_site_label_2
_geom_bond_distance
_geom_bond_site_symmetry_2
_geom_bond_publ_flag
C35 C36 1.555(15) . ?
C35 H35A 0.9800 . ?
C35 H35B 0.9800 . ?
C35 H35C 0.9800 . ?
C36 C37 1.513(15) . ?
C36 H36A 0.9900 . ?
C36 H36B 0.9900 . ?
C37 C38 1.513(15) . ?
C37 H37A 0.9900 . ?
C37 H37B 0.9900 . ?
C38 C39 1.561(15) . ?
C38 H38A 0.9900 . ?
C38 H38B 0.9900 . ?
C39 H39A 0.9800 . ?
C39 H39B 0.9800 . ?
C39 H39C 0.9800 . ?
C40 Cl1 1.70(3) . ?
C40 Cl2 1.74(3) . ?
C40 H40A 0.9900 . ?
C40 H40B 0.9900 . ?
W1 C3 1.944(7) . ?
W1 C1 2.043(6) . ?
W1 C2 2.048(6) . ?
W1 N5 2.183(5) . ?
W1 N3 2.231(6) . ?
W1 N1 2.255(5) . ?
W1 I1 2.8045(8) . ?
P1 C1 1.784(6) . ?
P1 C11 1.820(7) . ?
P1 C5 1.847(7) . ?
O1 C3 1.181(8) . ?
N1 C17 1.348(8) . ?
N1 N2 1.363(7) . ?
N2 C19 1.348(8) . ?
N2 B1 1.531(9) . ?
N3 C23 1.364(8) . ?
N3 N4 1.383(8) . ?
N4 C25 1.354(8) . ?
N4 B1 1.545(9) . ?
N5 C29 1.364(8) . ?
N5 N6 1.370(7) . ?
N6 C31 1.343(8) . ?
N6 B1 1.545(9) . ?
B1 H1 1.0000 . ?
C1 C2 1.339(9) . ?
C2 C4 1.483(9) . ?
C4 H4A 0.9800 . ?
C4 H4B 0.9800 . ?
C4 H4C 0.9800 . ?
C5 C6 1.386(9) . ?
C5 C10 1.405(9) . ?
C6 C7 1.400(10) . ?
C6 H6 0.9500 . ?
C7 C8 1.395(11) . ?
C7 H7 0.9500 . ?
C8 C9 1.367(12) . ?
C8 H8 0.9500 . ?
C9 C10 1.395(11) . ?
C9 H9 0.9500 . ?
C10 H10 0.9500 . ?
C11 C12 1.380(9) . ?
C11 C16 1.409(9) . ?
C12 C13 1.389(9) . ?
C12 H12 0.9500 . ?
C13 C14 1.390(11) . ?
C13 H13 0.9500 . ?
C14 C15 1.373(12) . ?
C14 H14 0.9500 . ?
C15 C16 1.382(10) . ?
C15 H15 0.9500 . ?
C16 H16 0.9500 . ?
C17 C18 1.406(9) . ?
C17 C20 1.491(9) . ?
C18 C19 1.423(10) . ?
C18 C21 1.464(10) . ?
C19 C22 1.485(10) . ?
C20 H20A 0.9800 . ?
C20 H20B 0.9800 . ?
C20 H20C 0.9800 . ?
C21 H21A 0.9800 . ?
C21 H21B 0.9800 . ?
C21 H21C 0.9800 . ?
C22 H22A 0.9800 . ?
C22 H22B 0.9800 . ?
C22 H22C 0.9800 . ?
C23 C24 1.393(11) . ?
C23 C26 1.505(11) . ?
C24 C25 1.377(11) . ?
C24 C27 1.505(10) . ?
C25 C28 1.492(12) . ?
C26 H26A 0.9800 . ?
C26 H26B 0.9800 . ?
C26 H26C 0.9800 . ?
C27 H27A 0.9800 . ?
C27 H27B 0.9800 . ?
C27 H27C 0.9800 . ?
C28 H28A 0.9800 . ?
C28 H28B 0.9800 . ?
C28 H28C 0.9800 . ?
C29 C30 1.390(8) . ?
C29 C32 1.493(9) . ?
C30 C31 1.398(9) . ?
C30 C33 1.501(9) . ?
C31 C34 1.501(9) . ?
C32 H32A 0.9800 . ?
C32 H32B 0.9800 . ?
C32 H32C 0.9800 . ?
C33 H33A 0.9800 . ?
C33 H33B 0.9800 . ?
C33 H33C 0.9800 . ?
C34 H34A 0.9800 . ?
C34 H34B 0.9800 . ?
C34 H34C 0.9800 . ?

loop_
_geom_torsion_atom_site_label_1
_geom_torsion_atom_site_label_2
_geom_torsion_atom_site_label_3
_geom_torsion_atom_site_label_4
_geom_torsion
_geom_torsion_site_symmetry_1
_geom_torsion_site_symmetry_2
_geom_torsion_site_symmetry_3
_geom_torsion_site_symmetry_4
_geom_torsion_publ_flag
C35 C36 C37 C38 -171(4) . . . . ?
C36 C37 C38 C39 -174(2) . . . . ?
C17 N1 N2 C19 1.6(7) . . . . ?
W1 N1 N2 C19 -175.1(4) . . . . ?
C17 N1 N2 B1 -178.5(5) . . . . ?
W1 N1 N2 B1 4.8(7) . . . . ?
C23 N3 N4 C25 -1.0(7) . . . . ?
W1 N3 N4 C25 171.2(4) . . . . ?
C23 N3 N4 B1 -175.1(6) . . . . ?
W1 N3 N4 B1 -2.9(8) . . . . ?
C29 N5 N6 C31 0.1(6) . . . . ?
W1 N5 N6 C31 169.5(4) . . . . ?
C29 N5 N6 B1 174.0(5) . . . . ?
W1 N5 N6 B1 -16.7(7) . . . . ?
C19 N2 B1 N6 118.1(7) . . . . ?
N1 N2 B1 N6 -61.8(7) . . . . ?
C19 N2 B1 N4 -124.5(7) . . . . ?
N1 N2 B1 N4 55.6(7) . . . . ?
C31 N6 B1 N2 -117.8(7) . . . . ?
N5 N6 B1 N2 69.8(7) . . . . ?
C31 N6 B1 N4 122.9(7) . . . . ?
N5 N6 B1 N4 -49.6(7) . . . . ?
C25 N4 B1 N2 129.8(7) . . . . ?
N3 N4 B1 N2 -57.4(8) . . . . ?
C25 N4 B1 N6 -111.8(7) . . . . ?
N3 N4 B1 N6 61.0(7) . . . . ?
C11 P1 C1 C2 160.4(6) . . . . ?
C5 P1 C1 C2 52.5(7) . . . . ?
C11 P1 C1 W1 -24.4(9) . . . . ?
C5 P1 C1 W1 -132.3(9) . . . . ?
P1 C1 C2 C4 2.1(13) . . . . ?
W1 C1 C2 C4 -175.8(9) . . . . ?
P1 C1 C2 W1 177.9(6) . . . . ?
C1 P1 C5 C6 90.9(6) . . . . ?
C11 P1 C5 C6 -19.0(6) . . . . ?
C1 P1 C5 C10 -91.1(6) . . . . ?
C11 P1 C5 C10 158.9(5) . . . . ?
C10 C5 C6 C7 0.9(10) . . . . ?
P1 C5 C6 C7 178.8(6) . . . . ?
C5 C6 C7 C8 0.2(11) . . . . ?
C6 C7 C8 C9 -0.5(13) . . . . ?
C7 C8 C9 C10 -0.4(14) . . . . ?
C8 C9 C10 C5 1.5(14) . . . . ?
C6 C5 C10 C9 -1.7(11) . . . . ?
P1 C5 C10 C9 -179.8(7) . . . . ?
C1 P1 C11 C12 -40.2(6) . . . . ?
C5 P1 C11 C12 66.5(6) . . . . ?
C1 P1 C11 C16 140.4(5) . . . . ?
C5 P1 C11 C16 -113.0(5) . . . . ?
C16 C11 C12 C13 0.9(10) . . . . ?
P1 C11 C12 C13 -178.5(5) . . . . ?
C11 C12 C13 C14 -1.7(10) . . . . ?
C12 C13 C14 C15 2.1(11) . . . . ?
C13 C14 C15 C16 -1.8(11) . . . . ?
C14 C15 C16 C11 1.0(10) . . . . ?
C12 C11 C16 C15 -0.6(10) . . . . ?
P1 C11 C16 C15 178.9(5) . . . . ?
N2 N1 C17 C18 -1.0(7) . . . . ?
W1 N1 C17 C18 174.9(4) . . . . ?
N2 N1 C17 C20 -179.0(6) . . . . ?
W1 N1 C17 C20 -3.0(10) . . . . ?
N1 C17 C18 C19 0.2(7) . . . . ?
C20 C17 C18 C19 178.2(6) . . . . ?
N1 C17 C18 C21 -179.4(7) . . . . ?
C20 C17 C18 C21 -1.4(11) . . . . ?
N1 N2 C19 C18 -1.4(7) . . . . ?
B1 N2 C19 C18 178.7(6) . . . . ?
N1 N2 C19 C22 176.7(6) . . . . ?
B1 N2 C19 C22 -3.2(10) . . . . ?
C17 C18 C19 N2 0.7(7) . . . . ?
C21 C18 C19 N2 -179.6(7) . . . . ?
C17 C18 C19 C22 -177.3(7) . . . . ?
C21 C18 C19 C22 2.3(12) . . . . ?
N4 N3 C23 C24 0.3(7) . . . . ?
W1 N3 C23 C24 -170.0(5) . . . . ?
N4 N3 C23 C26 -177.0(6) . . . . ?
W1 N3 C23 C26 12.7(10) . . . . ?
N3 C23 C24 C25 0.5(8) . . . . ?
C26 C23 C24 C25 177.8(7) . . . . ?
N3 C23 C24 C27 -179.5(7) . . . . ?
C26 C23 C24 C27 -2.2(12) . . . . ?
N3 N4 C25 C24 1.4(8) . . . . ?
B1 N4 C25 C24 174.9(6) . . . . ?
N3 N4 C25 C28 -178.6(6) . . . . ?
B1 N4 C25 C28 -5.0(11) . . . . ?
C23 C24 C25 N4 -1.2(8) . . . . ?
C27 C24 C25 N4 178.8(7) . . . . ?
C23 C24 C25 C28 178.8(7) . . . . ?
C27 C24 C25 C28 -1.2(13) . . . . ?
N6 N5 C29 C30 1.0(7) . . . . ?
W1 N5 C29 C30 -166.6(4) . . . . ?
N6 N5 C29 C32 -179.5(5) . . . . ?
W1 N5 C29 C32 12.9(9) . . . . ?
N5 C29 C30 C31 -1.8(7) . . . . ?
C32 C29 C30 C31 178.8(6) . . . . ?
N5 C29 C30 C33 179.7(7) . . . . ?
C32 C29 C30 C33 0.2(11) . . . . ?
N5 N6 C31 C30 -1.2(7) . . . . ?
B1 N6 C31 C30 -174.2(6) . . . . ?
N5 N6 C31 C34 -179.9(6) . . . . ?
B1 N6 C31 C34 7.1(11) . . . . ?
C29 C30 C31 N6 1.8(7) . . . . ?
C33 C30 C31 N6 -179.6(7) . . . . ?
C29 C30 C31 C34 -179.6(7) . . . . ?
C33 C30 C31 C34 -1.0(12) . . . . ?
